data_2208889
loop_
_publ_author_name
'Castellanos R., Mar\'ia A.'
'Bern\`es, Sylvain'
'Vega-Gonz\'alez, Marina'

_publ_section_title
;
 Redetermination of Co~4~Nb~2~O~9~ by single-crystal X-ray methods
;
_journal_coeditor_code HB2026
_journal_issue 5
_journal_name_full 'Acta Crystallographica Section E'
_journal_page_first i117
_journal_page_last i119
_journal_paper_doi 10.1107/S1600536806012141
_journal_volume 62
_journal_year 2006
_chemical_formula_iupac 'Co4 Nb2 O9'
_chemical_formula_moiety 'Co4 Nb2 O9'
_chemical_formula_sum 'Co4 Nb2 O9'
_chemical_formula_weight 565.54
_chemical_name_systematic
;
tetracobalt diniobium nonaoxide
;
_space_group_IT_number 165
_symmetry_cell_setting trigonal
_symmetry_space_group_name_Hall '-P 3 2"c'
_symmetry_space_group_name_H-M 'P -3 c 1'
_atom_sites_solution_primary heavy
_atom_sites_solution_secondary difmap
_audit_creation_method SHELXTL-Plus
_cell_angle_alpha 90.00
_cell_angle_beta 90.00
_cell_angle_gamma 120.00
_cell_formula_units_Z 2
_cell_length_a 5.1736(3)
_cell_length_b 5.1736(3)
_cell_length_c 14.1457(11)
_cell_measurement_reflns_used 34
_cell_measurement_temperature 297.0(10)
_cell_measurement_theta_max 29.96
_cell_measurement_theta_min 4.54
_cell_volume 327.90(4)
_computing_cell_refinement XSCANS
_computing_data_collection 'XSCANS (Siemens, 1996)'
_computing_data_reduction XSCANS
_computing_molecular_graphics 'CaRIne Crystallography (Boudias & Monceau, 1998)'
_computing_structure_refinement SHELXTL-Plus
_computing_structure_solution 'SHELXTL-Plus (Sheldrick, 1998)'
_diffrn_ambient_temperature 297.0(10)
_diffrn_measured_fraction_theta_full 0.994
_diffrn_measured_fraction_theta_max 0.994
_diffrn_measurement_device_type 'Bruker P4'
_diffrn_measurement_method \w
_diffrn_radiation_monochromator graphite
_diffrn_radiation_type MoK\a
_diffrn_radiation_wavelength 0.71073
_diffrn_reflns_av_R_equivalents 0.0764
_diffrn_reflns_av_sigmaI/netI 0.0418
_diffrn_reflns_limit_h_max 7
_diffrn_reflns_limit_h_min -7
_diffrn_reflns_limit_k_max 7
_diffrn_reflns_limit_k_min -7
_diffrn_reflns_limit_l_max 19
_diffrn_reflns_limit_l_min -19
_diffrn_reflns_number 1234
_diffrn_reflns_theta_full 29.95
_diffrn_reflns_theta_max 29.95
_diffrn_reflns_theta_min 2.88
_diffrn_standards_decay_% 1.5
_diffrn_standards_interval_count 48
_diffrn_standards_number 2
_exptl_absorpt_coefficient_mu 13.292
_exptl_absorpt_correction_T_max 0.510
_exptl_absorpt_correction_T_min 0.272
_exptl_absorpt_correction_type psi-scan
_exptl_absorpt_process_details '(XSCANS; Siemens, 1996)'
_exptl_crystal_colour violet
_exptl_crystal_density_diffrn 5.728
_exptl_crystal_density_method 'not measured'
_exptl_crystal_description block
_exptl_crystal_F_000 524
_exptl_crystal_size_max 0.12
_exptl_crystal_size_mid 0.07
_exptl_crystal_size_min 0.05
_refine_diff_density_max 0.945
_refine_diff_density_min -0.798
_refine_ls_extinction_coef 0.0107(11)
_refine_ls_extinction_expression Fc^*^=kFc[1+0.001xFc^2^\l^3^/sin(2\q)]^-1/4^
_refine_ls_extinction_method SHELXTL-Plus
_refine_ls_goodness_of_fit_ref 1.284
_refine_ls_matrix_type full
_refine_ls_number_parameters 25
_refine_ls_number_reflns 328
_refine_ls_number_restraints 0
_refine_ls_restrained_S_all 1.284
_refine_ls_R_factor_all 0.0374
_refine_ls_R_factor_gt 0.0309
_refine_ls_shift/su_max 0.000
_refine_ls_shift/su_mean 0.000
_refine_ls_structure_factor_coef Fsqd
_refine_ls_weighting_details 'calc w=1/[\s^2^(Fo^2^)+(0.0148P)^2^+2.3726P] where P=(Fo^2^+2Fc^2^)/3'
_refine_ls_weighting_scheme calc
_refine_ls_wR_factor_gt 0.0762
_refine_ls_wR_factor_ref 0.0794
_reflns_number_gt 262
_reflns_number_total 328
_reflns_threshold_expression I>2\s(I)
_cod_data_source_file hb2026.cif
_cod_data_source_block I
_cod_database_code 2208889
_cod_database_fobs_code 2208889

loop_
_symmetry_equiv_pos_as_xyz
'x, y, z'
'-y, x-y, z'
'-x+y, -x, z'
'y, x, -z+1/2'
'x-y, -y, -z+1/2'
'-x, -x+y, -z+1/2'
'-x, -y, -z'
'y, -x+y, -z'
'x-y, x, -z'
'-y, -x, z-1/2'
'-x+y, y, z-1/2'
'x, x-y, z-1/2'

loop_
_atom_site_type_symbol
_atom_site_label
_atom_site_fract_x
_atom_site_fract_y
_atom_site_fract_z
_atom_site_U_iso_or_equiv
_atom_site_adp_type
_atom_site_calc_flag
_atom_site_refinement_flags
_atom_site_occupancy
Nb Nb1 0.0000 0.0000 0.14215(4) 0.0081(3) Uani d S 1
Co Co1 0.3333 0.6667 0.19304(7) 0.0103(3) Uani d S 1
Co Co2 0.3333 0.6667 -0.01377(8) 0.0101(3) Uani d S 1
O O1 0.0000 0.2876(9) 0.2500 0.0091(9) Uani d S 1
O O2 0.0235(7) 0.6821(7) 0.0847(2) 0.0116(7) Uani d . 1

loop_
_atom_site_aniso_label
_atom_site_aniso_U_11
_atom_site_aniso_U_22
_atom_site_aniso_U_33
_atom_site_aniso_U_12
_atom_site_aniso_U_13
_atom_site_aniso_U_23
Nb1 0.0087(3) 0.0087(3) 0.0068(3) 0.00437(15) 0.000 0.000
Co1 0.0097(4) 0.0097(4) 0.0116(5) 0.0048(2) 0.000 0.000
Co2 0.0102(4) 0.0102(4) 0.0098(5) 0.0051(2) 0.000 0.000
O1 0.009(2) 0.0087(14) 0.0095(19) 0.0045(10) 0.0012(15) 0.0006(8)
O2 0.0103(15) 0.0104(15) 0.0135(15) 0.0049(13) -0.0005(11) -0.0024(12)

loop_
_atom_type_symbol
_atom_type_description
_atom_type_scat_dispersion_real
_atom_type_scat_dispersion_imag
_atom_type_scat_source
O O 0.0106 0.0060 'International Tables Vol C Tables 4.2.6.8 and 6.1.1.4'
Co Co 0.3494 0.9721 'International Tables Vol C Tables 4.2.6.8 and 6.1.1.4'
Nb Nb -2.0727 0.6215 'International Tables Vol C Tables 4.2.6.8 and 6.1.1.4'

loop_
_geom_angle_atom_site_label_1
_geom_angle_atom_site_label_2
_geom_angle_atom_site_label_3
_geom_angle_site_symmetry_1
_geom_angle_site_symmetry_3
_geom_angle
O2 Nb1 O2 3_455 1_545 102.93(11)
O2 Nb1 O2 3_455 2_665 102.93(11)
O2 Nb1 O2 1_545 2_665 102.93(11)
O2 Nb1 O1 3_455 . 91.50(11)
O2 Nb1 O1 1_545 . 159.50(13)
O2 Nb1 O1 2_665 . 87.65(11)
O2 Nb1 O1 3_455 3 159.50(13)
O2 Nb1 O1 1_545 3 87.65(11)
O2 Nb1 O1 2_665 3 91.50(11)
O1 Nb1 O1 . 3 74.41(13)
O2 Nb1 O1 3_455 2 87.65(11)
O2 Nb1 O1 1_545 2 91.50(11)
O2 Nb1 O1 2_665 2 159.50(13)
O1 Nb1 O1 . 2 74.41(13)
O1 Nb1 O1 3 2 74.41(13)
O1 Co1 O1 3_565 . 105.17(5)
O1 Co1 O1 3_565 2_665 105.17(5)
O1 Co1 O1 . 2_665 105.17(5)
O1 Co1 O2 3_565 . 81.47(11)
O1 Co1 O2 . . 91.63(10)
O1 Co1 O2 2_665 . 159.21(11)
O1 Co1 O2 3_565 3_565 91.63(10)
O1 Co1 O2 . 3_565 159.21(11)
O1 Co1 O2 2_665 3_565 81.47(11)
O2 Co1 O2 . 3_565 78.64(13)
O1 Co1 O2 3_565 2_665 159.21(11)
O1 Co1 O2 . 2_665 81.47(11)
O1 Co1 O2 2_665 2_665 91.63(9)
O2 Co1 O2 . 2_665 78.64(13)
O2 Co1 O2 3_565 2_665 78.64(13)
O2 Co2 O2 7_565 9_665 98.72(12)
O2 Co2 O2 7_565 8 98.72(12)
O2 Co2 O2 9_665 8 98.72(12)
O2 Co2 O2 7_565 3_565 168.48(10)
O2 Co2 O2 9_665 3_565 89.44(12)
O2 Co2 O2 8 3_565 87.97(17)
O2 Co2 O2 7_565 . 89.44(12)
O2 Co2 O2 9_665 . 87.97(16)
O2 Co2 O2 8 . 168.48(10)
O2 Co2 O2 3_565 . 82.70(13)
O2 Co2 O2 7_565 2_665 87.97(16)
O2 Co2 O2 9_665 2_665 168.48(10)
O2 Co2 O2 8 2_665 89.44(12)
O2 Co2 O2 3_565 2_665 82.70(13)
O2 Co2 O2 . 2_665 82.70(13)
Co1 O1 Co1 4_455 . 114.1(2)
Co1 O1 Nb1 4_455 . 131.67(5)
Co1 O1 Nb1 . . 95.40(3)
Co1 O1 Nb1 4_455 4 95.40(3)
Co1 O1 Nb1 . 4 131.67(5)
Nb1 O1 Nb1 . 4 91.44(17)
Nb1 O2 Co2 1_565 7_565 123.06(16)
Nb1 O2 Co2 1_565 . 132.99(17)
Co2 O2 Co2 7_565 . 90.56(12)
Nb1 O2 Co1 1_565 . 95.47(13)
Co2 O2 Co1 7_565 . 129.54(15)
Co2 O2 Co1 . . 83.25(12)

loop_
_geom_bond_atom_site_label_1
_geom_bond_atom_site_label_2
_geom_bond_site_symmetry_2
_geom_bond_distance
_geom_bond_publ_flag
Nb1 O2 3_455 1.892(3) ?
Nb1 O2 1_545 1.892(3) yes
Nb1 O2 2_665 1.892(3) ?
Nb1 O1 . 2.131(3) yes
Nb1 O1 3 2.131(3) ?
Nb1 O1 2 2.131(3) ?
Co1 O1 3_565 2.022(2) ?
Co1 O1 . 2.022(2) yes
Co1 O1 2_665 2.022(2) ?
Co1 O2 . 2.247(3) yes
Co1 O2 3_565 2.247(3) ?
Co1 O2 2_665 2.247(3) ?
Co2 O2 7_565 2.083(3) ?
Co2 O2 9_665 2.083(3) ?
Co2 O2 8 2.083(3) yes
Co2 O2 3_565 2.155(3) ?
Co2 O2 . 2.155(3) yes
Co2 O2 2_665 2.155(3) ?
O1 Co1 4_455 2.022(2) ?
O1 Nb1 4 2.131(3) ?
O2 Nb1 1_565 1.892(3) ?
O2 Co2 7_565 2.083(3) ?

loop_
_geom_torsion_atom_site_label_1
_geom_torsion_atom_site_label_2
_geom_torsion_atom_site_label_3
_geom_torsion_atom_site_label_4
_geom_torsion_site_symmetry_1
_geom_torsion_site_symmetry_4
_geom_torsion
O1 Co1 O1 Co1 3_565 4_455 18.27(8)
O2 Co1 O1 Co1 . 4_455 -63.33(8)
O2 Co1 O1 Co1 3_565 4_455 -124.6(3)
O2 Co1 O1 Co1 2_665 4_455 -141.58(9)
O1 Co1 O1 Nb1 3_565 . 159.01(15)
O1 Co1 O1 Nb1 2_665 . -90.22(9)
O2 Co1 O1 Nb1 . . 77.41(11)
O2 Co1 O1 Nb1 3_565 . 16.1(3)
O2 Co1 O1 Nb1 2_665 . -0.85(10)
O1 Co1 O1 Nb1 3_565 4 -104.22(12)
O1 Co1 O1 Nb1 2_665 4 6.55(19)
O2 Co1 O1 Nb1 . 4 174.2(2)
O2 Co1 O1 Nb1 3_565 4 112.9(2)
O2 Co1 O1 Nb1 2_665 4 95.9(2)
O2 Nb1 O1 Co1 3_455 4_455 27.5(2)
O2 Nb1 O1 Co1 1_545 4_455 -107.7(3)
O2 Nb1 O1 Co1 2_665 4_455 130.4(2)
O1 Nb1 O1 Co1 3 4_455 -137.42(16)
O1 Nb1 O1 Co1 2 4_455 -59.7(2)
O2 Nb1 O1 Co1 3_455 . -101.88(12)
O2 Nb1 O1 Co1 1_545 . 123.0(3)
O2 Nb1 O1 Co1 2_665 . 1.00(12)
O1 Nb1 O1 Co1 3 . 93.21(11)
O2 Nb1 O1 Nb1 3_455 4 126.02(10)
O2 Nb1 O1 Nb1 1_545 4 -9.1(3)
O2 Nb1 O1 Nb1 2_665 4 -131.10(10)
O2 Co2 O2 Nb1 7_565 1_565 -139.0(3)
O2 Co2 O2 Nb1 9_665 1_565 -40.3(2)
O2 Co2 O2 Nb1 8 1_565 85.6(8)
O2 Co2 O2 Nb1 3_565 1_565 49.4(3)
O2 Co2 O2 Nb1 2_665 1_565 132.96(18)
O2 Co2 O2 Co2 7_565 7_565 0.0
O2 Co2 O2 Co2 9_665 7_565 98.75(12)
O2 Co2 O2 Co2 8 7_565 -135.4(6)
O2 Co2 O2 Co2 3_565 7_565 -171.55(13)
O2 Co2 O2 Co2 2_665 7_565 -88.03(17)
O2 Co2 O2 Co1 7_565 . 129.79(14)
O2 Co2 O2 Co1 9_665 . -131.46(11)
O2 Co2 O2 Co1 8 . -5.6(7)
O1 Co1 O2 Nb1 3_565 1_565 0.95(12)
O1 Co1 O2 Nb1 . 1_565 106.05(14)
O1 Co1 O2 Nb1 2_665 1_565 -109.6(3)
O2 Co1 O2 Nb1 3_565 1_565 -92.46(19)
O2 Co1 O2 Nb1 2_665 1_565 -172.99(15)
O1 Co1 O2 Co2 3_565 7_565 -141.2(2)
O1 Co1 O2 Co2 . 7_565 -36.1(2)
O1 Co1 O2 Co2 2_665 7_565 108.3(3)
O2 Co1 O2 Co2 3_565 7_565 125.39(15)
O2 Co1 O2 Co2 2_665 7_565 44.9(2)
O1 Co1 O2 Co2 3_565 . 133.68(10)
O1 Co1 O2 Co2 . . -121.22(12)
O1 Co1 O2 Co2 2_665 . 23.2(3)
